data_7062726
loop_
_publ_author_name
'Chen, Min'
'Sun, Dameng'
'Li, Jiahe'
'Wang, Zhiyuan'
'Liu, Hongming'
'Pan, Lixia'
'Chen, Hailan'
'Ma, Zhen'

_publ_section_title
;
 Cobalt(ii) terpyridine complexes: synthesis, characterization,
 antiproliferative activity and molecular docking with proteins and DNA
;
_journal_issue 40
_journal_name_full 'New Journal of Chemistry'
_journal_page_first 18785
_journal_page_last 18793
_journal_paper_doi 10.1039/D3NJ03445C
_journal_volume 47
_journal_year 2023
_chemical_formula_moiety 'C44 H34 Co N6 O2, 2(Cl)'
_chemical_formula_sum 'C44 H34 Cl2 Co N6 O2'
_chemical_formula_weight 808.60
_space_group_crystal_system triclinic
_space_group_IT_number 2
_space_group_name_Hall '-P 1'
_space_group_name_H-M_alt 'P -1'
_atom_sites_solution_hydrogens geom
_atom_sites_solution_primary dual
_audit_creation_date 2022-03-24
_audit_creation_method
;
Olex2 1.5
(compiled 2021.12.09 svn.r5202d8cf for OlexSys, GUI svn.r6439)
;
_audit_update_record
;
2023-07-21 deposited with the CCDC.	2023-09-18 downloaded from the CCDC.
;
_cell_angle_alpha 106.16(3)
_cell_angle_beta 94.85(3)
_cell_angle_gamma 97.02(3)
_cell_formula_units_Z 2
_cell_length_a 10.725(2)
_cell_length_b 11.525(2)
_cell_length_c 19.766(4)
_cell_measurement_reflns_used 11110
_cell_measurement_temperature 296(2)
_cell_measurement_theta_max 28.4020
_cell_measurement_theta_min 3.6800
_cell_volume 2311.0(9)
_computing_cell_refinement 'CrysAlisPro 1.171.39.27b (Rigaku OD, 2015)'
_computing_data_collection 'CrysAlisPro 1.171.39.27b (Rigaku OD, 2015)'
_computing_data_reduction 'CrysAlisPro 1.171.39.27b (Rigaku OD, 2015)'
_computing_molecular_graphics 'Olex2 1.5 (Dolomanov et al., 2009)'
_computing_publication_material 'Olex2 1.5 (Dolomanov et al., 2009)'
_computing_structure_refinement 'SHELXL 2018/3 (Sheldrick, 2018)'
_computing_structure_solution 'SHELXS-97 (Sheldrick, 2008)'
_diffrn_ambient_temperature 296(2)
_diffrn_measured_fraction_theta_full 0.998
_diffrn_measured_fraction_theta_max 0.832
_diffrn_measurement_device_type 'Bruker P4'
_diffrn_measurement_method '\w scans'
_diffrn_radiation_monochromator graphite
_diffrn_radiation_type MoK\a
_diffrn_radiation_wavelength 0.71073
_diffrn_reflns_av_R_equivalents 0.0400
_diffrn_reflns_av_unetI/netI 0.0485
_diffrn_reflns_Laue_measured_fraction_full 0.998
_diffrn_reflns_Laue_measured_fraction_max 0.832
_diffrn_reflns_limit_h_max 10
_diffrn_reflns_limit_h_min -13
_diffrn_reflns_limit_k_max 13
_diffrn_reflns_limit_k_min -14
_diffrn_reflns_limit_l_max 25
_diffrn_reflns_limit_l_min -27
_diffrn_reflns_number 24031
_diffrn_reflns_point_group_measured_fraction_full 0.998
_diffrn_reflns_point_group_measured_fraction_max 0.832
_diffrn_reflns_theta_full 25.242
_diffrn_reflns_theta_max 29.525
_diffrn_reflns_theta_min 2.877
_exptl_absorpt_coefficient_mu 0.526
_exptl_absorpt_correction_T_max 1.00000
_exptl_absorpt_correction_T_min 0.74437
_exptl_absorpt_correction_type multi-scan
_exptl_crystal_colour orange
_exptl_crystal_colour_primary orange
_exptl_crystal_density_diffrn 1.162
_exptl_crystal_description block
_exptl_crystal_F_000 834
_exptl_crystal_size_max 0.11
_exptl_crystal_size_mid 0.07
_exptl_crystal_size_min 0.06
_refine_diff_density_max 0.855
_refine_diff_density_min -1.029
_refine_diff_density_rms 0.074
_refine_ls_extinction_method none
_refine_ls_goodness_of_fit_ref 1.060
_refine_ls_hydrogen_treatment constr
_refine_ls_matrix_type full
_refine_ls_number_parameters 518
_refine_ls_number_reflns 10726
_refine_ls_number_restraints 50
_refine_ls_restrained_S_all 1.061
_refine_ls_R_factor_all 0.0812
_refine_ls_R_factor_gt 0.0647
_refine_ls_shift/su_max 0.001
_refine_ls_shift/su_mean 0.000
_refine_ls_structure_factor_coef Fsqd
_refine_ls_weighting_details 'w=1/[\s^2^(Fo^2^)+(0.1213P)^2^+0.4682P] where P=(Fo^2^+2Fc^2^)/3'
_refine_ls_weighting_scheme calc
_refine_ls_wR_factor_gt 0.1942
_refine_ls_wR_factor_ref 0.2147
_reflns_Friedel_coverage 0.000
_reflns_number_gt 7891
_reflns_number_total 10726
_reflns_threshold_expression 'I > 2\s(I)'
_cod_data_source_file d3nj03445c2.cif
_cod_data_source_block e
_cod_depositor_comments 'Adding full bibliography for 7062723--7062728.cif.'
_cod_database_code 7062726
_shelx_shelxl_version_number 2018/3
_shelx_space_group_comment
;
The symmetry employed for this shelxl refinement is uniquely defined
by the following loop, which should always be used as a source of
symmetry information in preference to the above space-group names.
They are only intended as comments.
;
_shelx_estimated_absorpt_t_max 0.969
_shelx_estimated_absorpt_t_min 0.944
_olex2_refinement_description
;
1. Fixed Uiso
 At 1.2 times of:
  All C(H) groups
 At 1.5 times of:
  All C(H,H,H) groups
2. Restrained distances
 O2-C41 \\sim O2A-C41
 with sigma of 0.02
 O2-C44 \\sim O2A-C44A
 with sigma of 0.02
3. Uiso/Uaniso restraints and constraints
O2A \\sim C41 \\sim C44A: within 2A with sigma of 0.01 and sigma for terminal
atoms of 0.02 within 2A
O2 \\sim C41 \\sim C44: within 2A with sigma of 0.01 and sigma for terminal
atoms of 0.02 within 2A
Uanis(C44A) \\sim Ueq: with sigma of 0.01 and sigma for terminal atoms of 0.005
4. Rigid body (RIGU) restrains
 O2, C41, C44
 with sigma for 1-2 distances of 0.01 and sigma for 1-3 distances of 0.02
 O2A, C41, C44A
 with sigma for 1-2 distances of 0.01 and sigma for 1-3 distances of 0.02
5. Others
 Sof(O2A)=Sof(C44A)=Sof(H44D)=Sof(H44E)=Sof(H44F)=1-FVAR(1)
 Sof(O2)=Sof(C44)=Sof(H44A)=Sof(H44B)=Sof(H44C)=FVAR(1)
6.a Aromatic/amide H refined with riding coordinates:
 C1(H1), C2(H2), C3(H3), C4(H4), C7(H7), C9(H9), C12(H12), C13(H13), C14(H14),
 C15(H15), C17(H17), C18(H18), C20(H20), C21(H21), C23(H23), C24(H24), C25(H25),
  C26(H26), C29(H29), C31(H31), C34(H34), C35(H35), C36(H36), C37(H37),
 C39(H39), C40(H40), C42(H42), C43(H43)
6.b Idealised Me refined as rotating group:
 C22(H22A,H22B,H22C), C44(H44A,H44B,H44C), C44A(H44D,H44E,H44F)
;
_smtbx_masks_void_probe_radius 1.2
_smtbx_masks_void_truncation_radius 1.2
_olex2_submission_special_instructions 'No special instructions were received'

loop_
_space_group_symop_operation_xyz
'x, y, z'
'-x, -y, -z'

loop_
_atom_site_label
_atom_site_type_symbol
_atom_site_fract_x
_atom_site_fract_y
_atom_site_fract_z
_atom_site_U_iso_or_equiv
_atom_site_adp_type
_atom_site_occupancy
_atom_site_site_symmetry_order
_atom_site_calc_flag
_atom_site_refinement_flags_posn
_atom_site_refinement_flags_adp
_atom_site_refinement_flags_occupancy
_atom_site_disorder_assembly
_atom_site_disorder_group
Co1 Co 0.62774(3) 0.65840(3) 0.27856(2) 0.04011(14) Uani 1 1 d . . . . .
O2 O 0.3295(15) 0.8416(14) 0.7717(6) 0.088(3) Uani 0.508(9) 1 d D U P A 1
O2A O 0.3646(13) 0.8708(13) 0.7799(5) 0.075(3) Uani 0.492(9) 1 d D U P A 2
O3 O 0.9531(3) 0.4440(3) -0.20736(12) 0.0858(9) Uani 1 1 d . . . . .
N1 N 0.6792(2) 0.6241(2) 0.18855(11) 0.0436(5) Uani 1 1 d . . . . .
N2 N 0.4933(2) 0.5252(2) 0.23057(11) 0.0428(5) Uani 1 1 d . . . . .
N3 N 0.7750(2) 0.7831(2) 0.29997(12) 0.0450(5) Uani 1 1 d . . . . .
N4 N 0.7240(2) 0.5512(2) 0.31439(11) 0.0412(5) Uani 1 1 d . . . . .
N5 N 0.5772(2) 0.6924(2) 0.36870(11) 0.0410(5) Uani 1 1 d . . . . .
N6 N 0.5193(2) 0.7770(2) 0.26925(11) 0.0436(5) Uani 1 1 d . . . . .
C1 C 0.3938(3) 0.4821(3) 0.25831(15) 0.0461(6) Uani 1 1 d . . . . .
H1 H 0.385778 0.517624 0.305805 0.055 Uiso 1 1 calc R U . . .
C2 C 0.3049(3) 0.3881(3) 0.21898(17) 0.0564(7) Uani 1 1 d . . . . .
H2 H 0.236998 0.360428 0.239662 0.068 Uiso 1 1 calc R U . . .
C3 C 0.3146(3) 0.3336(3) 0.14885(18) 0.0605(8) Uani 1 1 d . . . . .
H3 H 0.253740 0.269113 0.121804 0.073 Uiso 1 1 calc R U . . .
C4 C 0.4161(3) 0.3758(3) 0.11896(16) 0.0555(7) Uani 1 1 d . . . . .
H4 H 0.425295 0.339631 0.071704 0.067 Uiso 1 1 calc R U . . .
C5 C 0.5040(3) 0.4732(3) 0.16088(14) 0.0463(6) Uani 1 1 d . . . . .
C6 C 0.6138(3) 0.5292(3) 0.13636(14) 0.0471(6) Uani 1 1 d . . . . .
C7 C 0.6553(3) 0.4982(3) 0.07012(14) 0.0525(7) Uani 1 1 d . . . . .
H7 H 0.610103 0.433076 0.033866 0.063 Uiso 1 1 calc R U . . .
C8 C 0.7648(3) 0.5643(3) 0.05726(15) 0.0523(7) Uani 1 1 d . . . . .
C9 C 0.8283(3) 0.6622(3) 0.11304(15) 0.0514(7) Uani 1 1 d . . . . .
H9 H 0.901215 0.708214 0.106383 0.062 Uiso 1 1 calc R U . . .
C10 C 0.7833(3) 0.6907(3) 0.17792(14) 0.0464(6) Uani 1 1 d . . . . .
C11 C 0.8368(3) 0.7877(3) 0.24320(14) 0.0456(6) Uani 1 1 d . . . . .
C12 C 0.9396(3) 0.8753(3) 0.24903(17) 0.0585(8) Uani 1 1 d . . . . .
H12 H 0.979668 0.878472 0.209532 0.070 Uiso 1 1 calc R U . . .
C13 C 0.9826(3) 0.9590(3) 0.31499(19) 0.0651(9) Uani 1 1 d . . . . .
H13 H 1.052146 1.018868 0.320355 0.078 Uiso 1 1 calc R U . . .
C14 C 0.9209(3) 0.9519(3) 0.37196(18) 0.0597(8) Uani 1 1 d . . . . .
H14 H 0.949105 1.006634 0.416552 0.072 Uiso 1 1 calc R U . . .
C15 C 0.8176(3) 0.8641(3) 0.36312(15) 0.0495(7) Uani 1 1 d . . . . .
H15 H 0.775942 0.860697 0.402091 0.059 Uiso 1 1 calc R U . . .
C16 C 0.8131(3) 0.5296(3) -0.01215(15) 0.0546(7) Uani 1 1 d . . . . .
C17 C 0.7646(4) 0.4197(4) -0.06426(18) 0.0689(9) Uani 1 1 d . . . . .
H17 H 0.701132 0.365967 -0.054825 0.083 Uiso 1 1 calc R U . . .
C18 C 0.8094(4) 0.3896(4) -0.12954(18) 0.0697(10) Uani 1 1 d . . . . .
H18 H 0.774893 0.316514 -0.163567 0.084 Uiso 1 1 calc R U . . .
C19 C 0.9032(3) 0.4653(4) -0.14452(16) 0.0636(9) Uani 1 1 d . . . . .
C20 C 0.9558(3) 0.5734(4) -0.09329(17) 0.0724(11) Uani 1 1 d . . . . .
H20 H 1.021621 0.624842 -0.102578 0.087 Uiso 1 1 calc R U . . .
C21 C 0.9098(3) 0.6042(4) -0.02831(17) 0.0682(9) Uani 1 1 d . . . . .
H21 H 0.945011 0.677316 0.005469 0.082 Uiso 1 1 calc R U . . .
C22 C 0.8868(4) 0.3509(4) -0.26588(18) 0.0774(11) Uani 1 1 d . . . . .
H22A H 0.931916 0.345026 -0.306342 0.116 Uiso 1 1 calc R U . . .
H22B H 0.803877 0.369714 -0.276346 0.116 Uiso 1 1 calc R U . . .
H22C H 0.879347 0.274474 -0.254910 0.116 Uiso 1 1 calc R U . . .
C23 C 0.8060(3) 0.4826(3) 0.28071(16) 0.0522(7) Uani 1 1 d . . . . .
H23 H 0.815530 0.479877 0.233988 0.063 Uiso 1 1 calc R U . . .
C24 C 0.8759(3) 0.4167(3) 0.31342(18) 0.0626(9) Uani 1 1 d . . . . .
H24 H 0.933384 0.371739 0.289356 0.075 Uiso 1 1 calc R U . . .
C25 C 0.8606(3) 0.4176(3) 0.38188(18) 0.0590(8) Uani 1 1 d . . . . .
H25 H 0.906666 0.372472 0.404271 0.071 Uiso 1 1 calc R U . . .
C26 C 0.7760(3) 0.4863(3) 0.41712(15) 0.0506(7) Uani 1 1 d . . . . .
H26 H 0.763992 0.487450 0.463343 0.061 Uiso 1 1 calc R U . . .
C27 C 0.7092(3) 0.5533(2) 0.38255(13) 0.0407(6) Uani 1 1 d . . . . .
C28 C 0.6213(3) 0.6346(2) 0.41426(13) 0.0395(5) Uani 1 1 d . . . . .
C29 C 0.5847(3) 0.6578(3) 0.48119(13) 0.0433(6) Uani 1 1 d . . . . .
H29 H 0.613767 0.616318 0.512085 0.052 Uiso 1 1 calc R U . . .
C30 C 0.5031(3) 0.7443(2) 0.50287(13) 0.0415(6) Uani 1 1 d . . . . .
C31 C 0.4602(3) 0.8028(3) 0.45388(13) 0.0431(6) Uani 1 1 d . . . . .
H31 H 0.405885 0.860151 0.466373 0.052 Uiso 1 1 calc R U . . .
C32 C 0.4986(3) 0.7751(2) 0.38730(13) 0.0411(6) Uani 1 1 d . . . . .
C33 C 0.4642(3) 0.8242(3) 0.32834(13) 0.0435(6) Uani 1 1 d . . . . .
C34 C 0.3821(3) 0.9092(3) 0.33032(16) 0.0536(7) Uani 1 1 d . . . . .
H34 H 0.345489 0.940923 0.371197 0.064 Uiso 1 1 calc R U . . .
C35 C 0.3559(4) 0.9457(3) 0.27037(18) 0.0648(9) Uani 1 1 d . . . . .
H35 H 0.300522 1.001852 0.270261 0.078 Uiso 1 1 calc R U . . .
C36 C 0.4129(4) 0.8980(3) 0.21034(18) 0.0651(9) Uani 1 1 d . . . . .
H36 H 0.396090 0.921911 0.169698 0.078 Uiso 1 1 calc R U . . .
C37 C 0.4945(3) 0.8147(3) 0.21136(15) 0.0531(7) Uani 1 1 d . . . . .
H37 H 0.533418 0.783835 0.171240 0.064 Uiso 1 1 calc R U . . .
C38 C 0.4617(3) 0.7721(3) 0.57425(14) 0.0450(6) Uani 1 1 d . . . . .
C39 C 0.5259(3) 0.7401(3) 0.62917(15) 0.0562(8) Uani 1 1 d . . . . .
H39 H 0.595528 0.699617 0.620753 0.067 Uiso 1 1 calc R U . . .
C40 C 0.4871(4) 0.7680(3) 0.69591(16) 0.0680(10) Uani 1 1 d . . . . .
H40 H 0.530269 0.745420 0.731905 0.082 Uiso 1 1 calc R U . . .
C41 C 0.3859(4) 0.8282(3) 0.70961(16) 0.0690(10) Uani 1 1 d D U . . .
C42 C 0.3207(4) 0.8596(3) 0.65635(18) 0.0661(9) Uani 1 1 d . . . . .
H42 H 0.250783 0.899367 0.665277 0.079 Uiso 1 1 calc R U . . .
C43 C 0.3586(3) 0.8321(3) 0.58961(16) 0.0552(7) Uani 1 1 d . . . . .
H43 H 0.314021 0.854385 0.553979 0.066 Uiso 1 1 calc R U . . .
C44 C 0.2511(11) 0.9155(10) 0.7936(5) 0.110(4) Uani 0.508(9) 1 d D U P A 1
H44A H 0.171202 0.869640 0.795662 0.166 Uiso 0.508(9) 1 calc R U P A 1
H44B H 0.239617 0.963365 0.761494 0.166 Uiso 0.508(9) 1 calc R U P A 1
H44C H 0.283812 0.968634 0.840090 0.166 Uiso 0.508(9) 1 calc R U P A 1
C44A C 0.4076(11) 0.8390(10) 0.8342(5) 0.099(3) Uani 0.492(9) 1 d D U P A 2
H44D H 0.378009 0.753953 0.827034 0.148 Uiso 0.492(9) 1 calc R U P A 2
H44E H 0.378235 0.886791 0.876139 0.148 Uiso 0.492(9) 1 calc R U P A 2
H44F H 0.498481 0.852852 0.839735 0.148 Uiso 0.492(9) 1 calc R U P A 2
Cl1 Cl 0.77686(14) 1.00077(16) 0.52915(7) 0.1152(5) Uani 1 1 d . . . . .
Cl2 Cl 0.75667(14) 0.48409(15) 0.59382(6) 0.1084(4) Uani 1 1 d . . . . .

loop_
_atom_site_aniso_label
_atom_site_aniso_U_11
_atom_site_aniso_U_22
_atom_site_aniso_U_33
_atom_site_aniso_U_23
_atom_site_aniso_U_13
_atom_site_aniso_U_12
Co1 0.0405(2) 0.0501(2) 0.03195(19) 0.01299(15) 0.00957(14) 0.00984(16)
O2 0.125(7) 0.096(7) 0.046(4) 0.013(3) 0.032(4) 0.030(5)
O2A 0.115(6) 0.080(5) 0.038(3) 0.017(3) 0.030(4) 0.031(4)
O3 0.0651(16) 0.146(3) 0.0442(12) 0.0214(14) 0.0232(11) 0.0101(16)
N1 0.0439(13) 0.0527(13) 0.0360(11) 0.0139(9) 0.0104(9) 0.0083(10)
N2 0.0434(13) 0.0519(13) 0.0368(11) 0.0149(9) 0.0100(9) 0.0130(10)
N3 0.0440(13) 0.0531(13) 0.0403(11) 0.0159(10) 0.0060(9) 0.0105(10)
N4 0.0378(12) 0.0470(12) 0.0395(11) 0.0124(9) 0.0093(9) 0.0076(9)
N5 0.0404(12) 0.0477(12) 0.0372(11) 0.0137(9) 0.0084(9) 0.0102(10)
N6 0.0475(13) 0.0487(13) 0.0348(10) 0.0134(9) 0.0064(9) 0.0052(10)
C1 0.0421(15) 0.0562(16) 0.0445(14) 0.0180(12) 0.0134(11) 0.0111(13)
C2 0.0431(16) 0.069(2) 0.0608(18) 0.0231(15) 0.0139(13) 0.0064(14)
C3 0.0499(18) 0.065(2) 0.0611(19) 0.0149(15) 0.0055(14) -0.0019(15)
C4 0.0493(17) 0.0648(19) 0.0461(15) 0.0073(13) 0.0082(13) 0.0036(14)
C5 0.0454(15) 0.0562(16) 0.0390(13) 0.0131(11) 0.0107(11) 0.0124(13)
C6 0.0453(16) 0.0599(17) 0.0361(13) 0.0131(11) 0.0081(11) 0.0085(13)
C7 0.0514(17) 0.0685(19) 0.0353(13) 0.0092(12) 0.0128(12) 0.0088(14)
C8 0.0524(18) 0.0689(19) 0.0407(14) 0.0193(13) 0.0137(12) 0.0155(15)
C9 0.0442(16) 0.0678(19) 0.0469(15) 0.0238(13) 0.0127(12) 0.0055(14)
C10 0.0452(16) 0.0564(16) 0.0422(14) 0.0185(12) 0.0111(11) 0.0112(13)
C11 0.0436(15) 0.0554(16) 0.0410(13) 0.0169(12) 0.0076(11) 0.0116(12)
C12 0.0566(19) 0.066(2) 0.0533(17) 0.0192(14) 0.0142(14) 0.0004(15)
C13 0.057(2) 0.064(2) 0.070(2) 0.0159(16) 0.0094(16) -0.0025(16)
C14 0.0548(19) 0.0630(19) 0.0548(17) 0.0096(14) 0.0032(14) 0.0053(15)
C15 0.0526(17) 0.0537(16) 0.0414(14) 0.0119(12) 0.0072(12) 0.0092(13)
C16 0.0490(17) 0.078(2) 0.0427(15) 0.0217(14) 0.0153(12) 0.0138(15)
C17 0.070(2) 0.084(2) 0.0523(18) 0.0158(16) 0.0261(16) 0.0073(19)
C18 0.074(2) 0.081(2) 0.0482(17) 0.0077(16) 0.0199(16) 0.0092(19)
C19 0.0517(18) 0.102(3) 0.0392(15) 0.0186(16) 0.0162(13) 0.0194(18)
C20 0.0521(19) 0.116(3) 0.0484(17) 0.0263(18) 0.0175(14) -0.001(2)
C21 0.059(2) 0.097(3) 0.0455(16) 0.0174(16) 0.0145(14) 0.0025(19)
C22 0.073(3) 0.114(3) 0.0446(17) 0.0117(18) 0.0178(16) 0.032(2)
C23 0.0532(18) 0.0627(18) 0.0480(15) 0.0189(13) 0.0205(13) 0.0205(14)
C24 0.059(2) 0.075(2) 0.0641(19) 0.0229(16) 0.0243(16) 0.0316(17)
C25 0.062(2) 0.0628(19) 0.0640(19) 0.0259(15) 0.0143(15) 0.0306(16)
C26 0.0548(18) 0.0594(17) 0.0443(14) 0.0203(13) 0.0120(12) 0.0183(14)
C27 0.0384(14) 0.0465(14) 0.0382(12) 0.0120(10) 0.0101(10) 0.0077(11)
C28 0.0380(14) 0.0451(14) 0.0357(12) 0.0124(10) 0.0042(10) 0.0064(11)
C29 0.0437(15) 0.0513(15) 0.0358(12) 0.0130(11) 0.0055(10) 0.0101(12)
C30 0.0433(15) 0.0478(15) 0.0332(12) 0.0101(10) 0.0080(10) 0.0075(12)
C31 0.0425(15) 0.0499(15) 0.0394(13) 0.0131(11) 0.0085(11) 0.0136(12)
C32 0.0401(14) 0.0469(14) 0.0376(12) 0.0124(10) 0.0073(10) 0.0095(11)
C33 0.0455(15) 0.0472(15) 0.0387(13) 0.0133(11) 0.0071(11) 0.0077(12)
C34 0.0620(19) 0.0576(17) 0.0487(15) 0.0198(13) 0.0141(13) 0.0229(15)
C35 0.076(2) 0.071(2) 0.0627(19) 0.0325(16) 0.0142(17) 0.0336(19)
C36 0.078(2) 0.077(2) 0.0531(17) 0.0337(16) 0.0074(16) 0.0252(19)
C37 0.0606(19) 0.0626(18) 0.0432(14) 0.0238(13) 0.0124(13) 0.0130(15)
C38 0.0518(16) 0.0493(15) 0.0351(12) 0.0117(11) 0.0098(11) 0.0113(13)
C39 0.069(2) 0.0673(19) 0.0393(14) 0.0165(13) 0.0098(13) 0.0318(17)
C40 0.097(3) 0.079(2) 0.0394(15) 0.0227(15) 0.0136(16) 0.041(2)
C41 0.107(3) 0.073(2) 0.0413(15) 0.0229(14) 0.0314(17) 0.037(2)
C42 0.076(2) 0.081(2) 0.0546(18) 0.0248(16) 0.0275(16) 0.039(2)
C43 0.0574(19) 0.073(2) 0.0443(15) 0.0223(14) 0.0141(13) 0.0258(16)
C44 0.130(8) 0.147(8) 0.063(5) 0.017(5) 0.052(5) 0.062(7)
C44A 0.122(5) 0.100(5) 0.086(4) 0.036(3) 0.021(4) 0.035(4)
Cl1 0.1039(10) 0.1648(13) 0.0808(7) 0.0272(8) 0.0234(7) 0.0469(9)
Cl2 0.1111(10) 0.1601(12) 0.0670(6) 0.0400(7) 0.0267(6) 0.0432(9)

loop_
_atom_type_symbol
_atom_type_description
_atom_type_scat_dispersion_real
_atom_type_scat_dispersion_imag
_atom_type_scat_source
C C 0.0033 0.0016 'International Tables Vol C Tables 4.2.6.8 and 6.1.1.4'
H H 0.0000 0.0000 'International Tables Vol C Tables 4.2.6.8 and 6.1.1.4'
Cl Cl 0.1484 0.1585 'International Tables Vol C Tables 4.2.6.8 and 6.1.1.4'
Co Co 0.3494 0.9721 'International Tables Vol C Tables 4.2.6.8 and 6.1.1.4'
N N 0.0061 0.0033 'International Tables Vol C Tables 4.2.6.8 and 6.1.1.4'
O O 0.0106 0.0060 'International Tables Vol C Tables 4.2.6.8 and 6.1.1.4'

loop_
_geom_angle_atom_site_label_1
_geom_angle_atom_site_label_2
_geom_angle_atom_site_label_3
_geom_angle
_geom_angle_site_symmetry_1
_geom_angle_site_symmetry_3
_geom_angle_publ_flag
N1 Co1 N2 82.10(10) . . ?
N1 Co1 N3 81.90(10) . . ?
N1 Co1 N4 97.64(10) . . ?
N1 Co1 N6 98.21(10) . . ?
N2 Co1 N4 92.16(10) . . ?
N3 Co1 N2 163.97(9) . . ?
N3 Co1 N4 90.89(10) . . ?
N3 Co1 N6 90.48(10) . . ?
N5 Co1 N1 179.65(10) . . ?
N5 Co1 N2 98.04(10) . . ?
N5 Co1 N3 97.96(10) . . ?
N5 Co1 N4 82.04(10) . . ?
N5 Co1 N6 82.11(10) . . ?
N6 Co1 N2 90.87(10) . . ?
N6 Co1 N4 164.12(9) . . ?
C44 O2 C41 126.0(15) . . ?
C44A O2A C41 129.0(13) . . ?
C19 O3 C22 117.8(3) . . ?
C6 N1 Co1 118.83(19) . . ?
C10 N1 Co1 119.37(19) . . ?
C10 N1 C6 121.7(2) . . ?
C1 N2 Co1 127.31(19) . . ?
C1 N2 C5 118.7(2) . . ?
C5 N2 Co1 113.97(19) . . ?
C11 N3 Co1 114.49(19) . . ?
C15 N3 Co1 126.5(2) . . ?
C15 N3 C11 119.0(3) . . ?
C23 N4 Co1 127.07(19) . . ?
C23 N4 C27 118.7(2) . . ?
C27 N4 Co1 114.16(18) . . ?
C28 N5 Co1 119.24(18) . . ?
C32 N5 Co1 119.25(18) . . ?
C32 N5 C28 121.5(2) . . ?
C33 N6 Co1 114.22(18) . . ?
C37 N6 Co1 126.7(2) . . ?
C37 N6 C33 119.1(3) . . ?
N2 C1 H1 119.1 . . ?
N2 C1 C2 121.9(3) . . ?
C2 C1 H1 119.1 . . ?
C1 C2 H2 119.8 . . ?
C1 C2 C3 120.3(3) . . ?
C3 C2 H2 119.8 . . ?
C2 C3 H3 120.5 . . ?
C2 C3 C4 119.1(3) . . ?
C4 C3 H3 120.5 . . ?
C3 C4 H4 120.7 . . ?
C3 C4 C5 118.7(3) . . ?
C5 C4 H4 120.7 . . ?
N2 C5 C4 121.3(3) . . ?
N2 C5 C6 113.8(3) . . ?
C4 C5 C6 124.8(3) . . ?
N1 C6 C5 111.1(2) . . ?
N1 C6 C7 119.4(3) . . ?
C7 C6 C5 129.4(3) . . ?
C6 C7 H7 119.7 . . ?
C6 C7 C8 120.5(3) . . ?
C8 C7 H7 119.7 . . ?
C7 C8 C16 121.3(3) . . ?
C9 C8 C7 117.6(3) . . ?
C9 C8 C16 121.1(3) . . ?
C8 C9 H9 120.0 . . ?
C10 C9 C8 120.1(3) . . ?
C10 C9 H9 120.0 . . ?
N1 C10 C9 120.6(3) . . ?
N1 C10 C11 110.8(2) . . ?
C9 C10 C11 128.6(3) . . ?
N3 C11 C10 113.3(2) . . ?
N3 C11 C12 121.5(3) . . ?
C12 C11 C10 125.2(3) . . ?
C11 C12 H12 120.6 . . ?
C11 C12 C13 118.9(3) . . ?
C13 C12 H12 120.6 . . ?
C12 C13 H13 120.5 . . ?
C14 C13 C12 119.0(3) . . ?
C14 C13 H13 120.5 . . ?
C13 C14 H14 120.1 . . ?
C13 C14 C15 119.9(3) . . ?
C15 C14 H14 120.1 . . ?
N3 C15 C14 121.8(3) . . ?
N3 C15 H15 119.1 . . ?
C14 C15 H15 119.1 . . ?
C17 C16 C8 121.9(3) . . ?
C21 C16 C8 121.2(3) . . ?
C21 C16 C17 116.9(3) . . ?
C16 C17 H17 119.4 . . ?
C18 C17 C16 121.2(3) . . ?
C18 C17 H17 119.4 . . ?
C17 C18 H18 119.6 . . ?
C19 C18 C17 120.8(3) . . ?
C19 C18 H18 119.6 . . ?
O3 C19 C20 115.4(3) . . ?
C18 C19 O3 125.1(3) . . ?
C18 C19 C20 119.5(3) . . ?
C19 C20 H20 120.1 . . ?
C21 C20 C19 119.7(3) . . ?
C21 C20 H20 120.1 . . ?
C16 C21 C20 121.9(3) . . ?
C16 C21 H21 119.0 . . ?
C20 C21 H21 119.0 . . ?
O3 C22 H22A 109.5 . . ?
O3 C22 H22B 109.5 . . ?
O3 C22 H22C 109.5 . . ?
H22A C22 H22B 109.5 . . ?
H22A C22 H22C 109.5 . . ?
H22B C22 H22C 109.5 . . ?
N4 C23 H23 119.0 . . ?
N4 C23 C24 121.9(3) . . ?
C24 C23 H23 119.0 . . ?
C23 C24 H24 120.2 . . ?
C23 C24 C25 119.7(3) . . ?
C25 C24 H24 120.2 . . ?
C24 C25 H25 120.3 . . ?
C24 C25 C26 119.3(3) . . ?
C26 C25 H25 120.3 . . ?
C25 C26 H26 120.5 . . ?
C25 C26 C27 119.0(3) . . ?
C27 C26 H26 120.5 . . ?
N4 C27 C26 121.3(2) . . ?
N4 C27 C28 113.5(2) . . ?
C26 C27 C28 125.1(2) . . ?
N5 C28 C27 111.0(2) . . ?
N5 C28 C29 120.3(2) . . ?
C29 C28 C27 128.7(2) . . ?
C28 C29 H29 120.0 . . ?
C28 C29 C30 119.9(3) . . ?
C30 C29 H29 120.0 . . ?
C29 C30 C38 121.7(2) . . ?
C31 C30 C29 117.8(2) . . ?
C31 C30 C38 120.5(2) . . ?
C30 C31 H31 120.1 . . ?
C32 C31 C30 119.9(2) . . ?
C32 C31 H31 120.1 . . ?
N5 C32 C31 120.6(2) . . ?
N5 C32 C33 110.8(2) . . ?
C31 C32 C33 128.6(2) . . ?
N6 C33 C32 113.6(2) . . ?
N6 C33 C34 121.6(3) . . ?
C34 C33 C32 124.8(2) . . ?
C33 C34 H34 120.6 . . ?
C35 C34 C33 118.7(3) . . ?
C35 C34 H34 120.6 . . ?
C34 C35 H35 120.3 . . ?
C34 C35 C36 119.4(3) . . ?
C36 C35 H35 120.3 . . ?
C35 C36 H36 120.2 . . ?
C37 C36 C35 119.5(3) . . ?
C37 C36 H36 120.2 . . ?
N6 C37 C36 121.5(3) . . ?
N6 C37 H37 119.2 . . ?
C36 C37 H37 119.2 . . ?
C39 C38 C30 121.2(3) . . ?
C43 C38 C30 121.4(3) . . ?
C43 C38 C39 117.4(3) . . ?
C38 C39 H39 119.7 . . ?
C40 C39 C38 120.6(3) . . ?
C40 C39 H39 119.7 . . ?
C39 C40 H40 119.6 . . ?
C41 C40 C39 120.7(3) . . ?
C41 C40 H40 119.6 . . ?
C40 C41 O2 123.4(9) . . ?
C40 C41 O2A 117.6(8) . . ?
C40 C41 C42 119.8(3) . . ?
C42 C41 O2 115.8(9) . . ?
C42 C41 O2A 122.0(8) . . ?
C41 C42 H42 120.0 . . ?
C41 C42 C43 120.0(3) . . ?
C43 C42 H42 120.0 . . ?
C38 C43 H43 119.2 . . ?
C42 C43 C38 121.6(3) . . ?
C42 C43 H43 119.2 . . ?
O2 C44 H44A 109.5 . . ?
O2 C44 H44B 109.5 . . ?
O2 C44 H44C 109.5 . . ?
H44A C44 H44B 109.5 . . ?
H44A C44 H44C 109.5 . . ?
H44B C44 H44C 109.5 . . ?
O2A C44A H44D 109.5 . . ?
O2A C44A H44E 109.5 . . ?
O2A C44A H44F 109.5 . . ?
H44D C44A H44E 109.5 . . ?
H44D C44A H44F 109.5 . . ?
H44E C44A H44F 109.5 . . ?

loop_
_geom_bond_atom_site_label_1
_geom_bond_atom_site_label_2
_geom_bond_distance
_geom_bond_site_symmetry_2
_geom_bond_publ_flag
Co1 N1 1.859(2) . ?
Co1 N2 1.937(3) . ?
Co1 N3 1.932(3) . ?
Co1 N4 1.941(2) . ?
Co1 N5 1.857(2) . ?
Co1 N6 1.936(3) . ?
O2 C41 1.394(10) . ?
O2 C44 1.284(17) . ?
O2A C41 1.387(9) . ?
O2A C44A 1.295(17) . ?
O3 C19 1.366(4) . ?
O3 C22 1.406(5) . ?
N1 C6 1.347(4) . ?
N1 C10 1.342(4) . ?
N2 C1 1.344(3) . ?
N2 C5 1.362(3) . ?
N3 C11 1.360(3) . ?
N3 C15 1.337(4) . ?
N4 C23 1.348(4) . ?
N4 C27 1.364(3) . ?
N5 C28 1.348(3) . ?
N5 C32 1.344(3) . ?
N6 C33 1.360(3) . ?
N6 C37 1.350(4) . ?
C1 H1 0.9300 . ?
C1 C2 1.357(4) . ?
C2 H2 0.9300 . ?
C2 C3 1.372(5) . ?
C3 H3 0.9300 . ?
C3 C4 1.382(4) . ?
C4 H4 0.9300 . ?
C4 C5 1.388(4) . ?
C5 C6 1.457(4) . ?
C6 C7 1.385(4) . ?
C7 H7 0.9300 . ?
C7 C8 1.401(4) . ?
C8 C9 1.395(4) . ?
C8 C16 1.475(4) . ?
C9 H9 0.9300 . ?
C9 C10 1.377(4) . ?
C10 C11 1.469(4) . ?
C11 C12 1.375(4) . ?
C12 H12 0.9300 . ?
C12 C13 1.390(5) . ?
C13 H13 0.9300 . ?
C13 C14 1.369(5) . ?
C14 H14 0.9300 . ?
C14 C15 1.370(5) . ?
C15 H15 0.9300 . ?
C16 C17 1.399(5) . ?
C16 C21 1.381(5) . ?
C17 H17 0.9300 . ?
C17 C18 1.383(4) . ?
C18 H18 0.9300 . ?
C18 C19 1.356(5) . ?
C19 C20 1.387(5) . ?
C20 H20 0.9300 . ?
C20 C21 1.384(4) . ?
C21 H21 0.9300 . ?
C22 H22A 0.9600 . ?
C22 H22B 0.9600 . ?
C22 H22C 0.9600 . ?
C23 H23 0.9300 . ?
C23 C24 1.374(5) . ?
C24 H24 0.9300 . ?
C24 C25 1.374(5) . ?
C25 H25 0.9300 . ?
C25 C26 1.382(4) . ?
C26 H26 0.9300 . ?
C26 C27 1.387(4) . ?
C27 C28 1.466(4) . ?
C28 C29 1.376(4) . ?
C29 H29 0.9300 . ?
C29 C30 1.408(4) . ?
C30 C31 1.403(4) . ?
C30 C38 1.476(3) . ?
C31 H31 0.9300 . ?
C31 C32 1.376(4) . ?
C32 C33 1.469(4) . ?
C33 C34 1.391(4) . ?
C34 H34 0.9300 . ?
C34 C35 1.382(4) . ?
C35 H35 0.9300 . ?
C35 C36 1.388(5) . ?
C36 H36 0.9300 . ?
C36 C37 1.379(5) . ?
C37 H37 0.9300 . ?
C38 C39 1.395(4) . ?
C38 C43 1.386(4) . ?
C39 H39 0.9300 . ?
C39 C40 1.381(4) . ?
C40 H40 0.9300 . ?
C40 C41 1.364(5) . ?
C41 C42 1.370(5) . ?
C42 H42 0.9300 . ?
C42 C43 1.377(4) . ?
C43 H43 0.9300 . ?
C44 H44A 0.9600 . ?
C44 H44B 0.9600 . ?
C44 H44C 0.9600 . ?
C44A H44D 0.9600 . ?
C44A H44E 0.9600 . ?
C44A H44F 0.9600 . ?

loop_
_geom_torsion_atom_site_label_1
_geom_torsion_atom_site_label_2
_geom_torsion_atom_site_label_3
_geom_torsion_atom_site_label_4
_geom_torsion
_geom_torsion_site_symmetry_1
_geom_torsion_site_symmetry_2
_geom_torsion_site_symmetry_3
_geom_torsion_site_symmetry_4
_geom_torsion_publ_flag
Co1 N1 C6 C5 3.8(3) . . . . ?
Co1 N1 C6 C7 -176.3(2) . . . . ?
Co1 N1 C10 C9 175.7(2) . . . . ?
Co1 N1 C10 C11 -2.5(3) . . . . ?
Co1 N2 C1 C2 179.6(2) . . . . ?
Co1 N2 C5 C4 179.4(2) . . . . ?
Co1 N2 C5 C6 -0.6(3) . . . . ?
Co1 N3 C11 C10 -3.9(3) . . . . ?
Co1 N3 C11 C12 176.7(2) . . . . ?
Co1 N3 C15 C14 -177.6(2) . . . . ?
Co1 N4 C23 C24 175.2(3) . . . . ?
Co1 N4 C27 C26 -177.0(2) . . . . ?
Co1 N4 C27 C28 1.2(3) . . . . ?
Co1 N5 C28 C27 1.8(3) . . . . ?
Co1 N5 C28 C29 -179.7(2) . . . . ?
Co1 N5 C32 C31 -179.6(2) . . . . ?
Co1 N5 C32 C33 1.0(3) . . . . ?
Co1 N6 C33 C32 0.0(3) . . . . ?
Co1 N6 C33 C34 -179.0(2) . . . . ?
Co1 N6 C37 C36 178.4(3) . . . . ?
O2 C41 C42 C43 -170.1(7) . . . . ?
O2A C41 C42 C43 169.4(7) . . . . ?
O3 C19 C20 C21 178.7(4) . . . . ?
N1 C6 C7 C8 0.4(5) . . . . ?
N1 C10 C11 N3 4.1(4) . . . . ?
N1 C10 C11 C12 -176.6(3) . . . . ?
N2 Co1 N1 C6 -3.4(2) . . . . ?
N2 Co1 N1 C10 179.5(2) . . . . ?
N2 Co1 N5 C28 90.2(2) . . . . ?
N2 Co1 N5 C32 -90.6(2) . . . . ?
N2 C1 C2 C3 0.2(5) . . . . ?
N2 C5 C6 N1 -1.9(4) . . . . ?
N2 C5 C6 C7 178.3(3) . . . . ?
N3 Co1 N1 C6 177.6(2) . . . . ?
N3 Co1 N1 C10 0.4(2) . . . . ?
N3 Co1 N5 C28 -90.7(2) . . . . ?
N3 Co1 N5 C32 88.6(2) . . . . ?
N3 C11 C12 C13 1.5(5) . . . . ?
N4 Co1 N1 C6 87.7(2) . . . . ?
N4 Co1 N1 C10 -89.4(2) . . . . ?
N4 Co1 N5 C28 -0.9(2) . . . . ?
N4 Co1 N5 C32 178.4(2) . . . . ?
N4 C23 C24 C25 1.6(5) . . . . ?
N4 C27 C28 N5 -1.9(3) . . . . ?
N4 C27 C28 C29 179.7(3) . . . . ?
N5 C28 C29 C30 -1.5(4) . . . . ?
N5 C32 C33 N6 -0.6(3) . . . . ?
N5 C32 C33 C34 178.4(3) . . . . ?
N6 Co1 N1 C6 -93.1(2) . . . . ?
N6 Co1 N1 C10 89.7(2) . . . . ?
N6 Co1 N5 C28 179.9(2) . . . . ?
N6 Co1 N5 C32 -0.8(2) . . . . ?
N6 C33 C34 C35 0.3(5) . . . . ?
C1 N2 C5 C4 -1.3(4) . . . . ?
C1 N2 C5 C6 178.7(3) . . . . ?
C1 C2 C3 C4 0.0(5) . . . . ?
C2 C3 C4 C5 -0.8(5) . . . . ?
C3 C4 C5 N2 1.5(5) . . . . ?
C3 C4 C5 C6 -178.5(3) . . . . ?
C4 C5 C6 N1 178.1(3) . . . . ?
C4 C5 C6 C7 -1.7(5) . . . . ?
C5 N2 C1 C2 0.4(4) . . . . ?
C5 C6 C7 C8 -179.8(3) . . . . ?
C6 N1 C10 C9 -1.4(4) . . . . ?
C6 N1 C10 C11 -179.6(3) . . . . ?
C6 C7 C8 C9 -0.8(5) . . . . ?
C6 C7 C8 C16 177.6(3) . . . . ?
C7 C8 C9 C10 0.2(5) . . . . ?
C7 C8 C16 C17 -10.1(5) . . . . ?
C7 C8 C16 C21 170.6(3) . . . . ?
C8 C9 C10 N1 0.9(5) . . . . ?
C8 C9 C10 C11 178.8(3) . . . . ?
C8 C16 C17 C18 178.9(3) . . . . ?
C8 C16 C21 C20 -179.7(3) . . . . ?
C9 C8 C16 C17 168.3(3) . . . . ?
C9 C8 C16 C21 -11.0(5) . . . . ?
C9 C10 C11 N3 -173.9(3) . . . . ?
C9 C10 C11 C12 5.4(5) . . . . ?
C10 N1 C6 C5 -179.1(3) . . . . ?
C10 N1 C6 C7 0.8(4) . . . . ?
C10 C11 C12 C13 -177.8(3) . . . . ?
C11 N3 C15 C14 0.5(4) . . . . ?
C11 C12 C13 C14 -0.3(5) . . . . ?
C12 C13 C14 C15 -0.8(5) . . . . ?
C13 C14 C15 N3 0.7(5) . . . . ?
C15 N3 C11 C10 177.7(3) . . . . ?
C15 N3 C11 C12 -1.6(4) . . . . ?
C16 C8 C9 C10 -178.2(3) . . . . ?
C16 C17 C18 C19 0.9(6) . . . . ?
C17 C16 C21 C20 1.0(6) . . . . ?
C17 C18 C19 O3 -179.6(4) . . . . ?
C17 C18 C19 C20 0.9(6) . . . . ?
C18 C19 C20 C21 -1.7(6) . . . . ?
C19 C20 C21 C16 0.7(6) . . . . ?
C21 C16 C17 C18 -1.9(6) . . . . ?
C22 O3 C19 C18 13.9(6) . . . . ?
C22 O3 C19 C20 -166.6(4) . . . . ?
C23 N4 C27 C26 -0.4(4) . . . . ?
C23 N4 C27 C28 177.8(2) . . . . ?
C23 C24 C25 C26 -0.8(5) . . . . ?
C24 C25 C26 C27 -0.4(5) . . . . ?
C25 C26 C27 N4 1.1(5) . . . . ?
C25 C26 C27 C28 -176.9(3) . . . . ?
C26 C27 C28 N5 176.3(3) . . . . ?
C26 C27 C28 C29 -2.2(5) . . . . ?
C27 N4 C23 C24 -0.9(5) . . . . ?
C27 C28 C29 C30 176.8(3) . . . . ?
C28 N5 C32 C31 -0.3(4) . . . . ?
C28 N5 C32 C33 -179.8(2) . . . . ?
C28 C29 C30 C31 1.1(4) . . . . ?
C28 C29 C30 C38 -179.9(3) . . . . ?
C29 C30 C31 C32 -0.3(4) . . . . ?
C29 C30 C38 C39 17.4(4) . . . . ?
C29 C30 C38 C43 -163.4(3) . . . . ?
C30 C31 C32 N5 -0.1(4) . . . . ?
C30 C31 C32 C33 179.3(3) . . . . ?
C30 C38 C39 C40 179.2(3) . . . . ?
C30 C38 C43 C42 -179.2(3) . . . . ?
C31 C30 C38 C39 -163.6(3) . . . . ?
C31 C30 C38 C43 15.6(4) . . . . ?
C31 C32 C33 N6 -180.0(3) . . . . ?
C31 C32 C33 C34 -1.0(5) . . . . ?
C32 N5 C28 C27 -177.5(2) . . . . ?
C32 N5 C28 C29 1.1(4) . . . . ?
C32 C33 C34 C35 -178.6(3) . . . . ?
C33 N6 C37 C36 -1.3(5) . . . . ?
C33 C34 C35 C36 -0.7(6) . . . . ?
C34 C35 C36 C37 0.1(6) . . . . ?
C35 C36 C37 N6 0.9(6) . . . . ?
C37 N6 C33 C32 179.7(3) . . . . ?
C37 N6 C33 C34 0.7(4) . . . . ?
C38 C30 C31 C32 -179.4(3) . . . . ?
C38 C39 C40 C41 -0.6(6) . . . . ?
C39 C38 C43 C42 0.1(5) . . . . ?
C39 C40 C41 O2 169.3(7) . . . . ?
C39 C40 C41 O2A -169.7(7) . . . . ?
C39 C40 C41 C42 1.2(6) . . . . ?
C40 C41 C42 C43 -1.1(6) . . . . ?
C41 C42 C43 C38 0.5(6) . . . . ?
C43 C38 C39 C40 -0.1(5) . . . . ?
C44 O2 C41 C40 166.0(11) . . . . ?
C44 O2 C41 C42 -25.4(16) . . . . ?
C44A O2A C41 C40 -17.8(17) . . . . ?
C44A O2A C41 C42 171.5(11) . . . . ?

loop_
_smtbx_masks_void_nr
_smtbx_masks_void_average_x
_smtbx_masks_void_average_y
_smtbx_masks_void_average_z
_smtbx_masks_void_volume
_smtbx_masks_void_count_electrons
_smtbx_masks_void_content
1 -0.607 0.000 0.000 607.1 146.5 '16 H2O'
